data_7250073
loop_
_publ_author_name
'Sroor, Farid M.'
'Terme, Thierry'
'Vanelle, Patrice'
'Spitz, C\'edric'

_publ_section_title
;
 Three-step process for the synthesis of
 10,11-dihydro-5H-dibenzo[b,f]azepin-10-ol derivatives
;
_journal_issue 9
_journal_name_full 'RSC Advances'
_journal_page_first 6737
_journal_page_last 6741
_journal_paper_doi 10.1039/D5RA00909J
_journal_volume 15
_journal_year 2025
_chemical_formula_moiety 'C15 H15 N O'
_chemical_formula_sum 'C15 H15 N O'
_chemical_formula_weight 225.28
_space_group_crystal_system monoclinic
_space_group_IT_number 14
_space_group_name_Hall '-P 2yn'
_space_group_name_H-M_alt 'P 1 21/n 1'
_atom_sites_solution_hydrogens geom
_atom_sites_solution_primary dual
_audit_creation_date 2024-08-27
_audit_creation_method
;
Olex2 1.5
(compiled 2024.01.12 svn.r2f8d729c for OlexSys, GUI svn.r6928)
;
_audit_update_record
;
2024-10-17 deposited with the CCDC.	2025-02-24 downloaded from the CCDC.
;
_cell_angle_alpha 90
_cell_angle_beta 94.848(2)
_cell_angle_gamma 90
_cell_formula_units_Z 4
_cell_length_a 7.33993(16)
_cell_length_b 8.41329(17)
_cell_length_c 19.6870(5)
_cell_measurement_reflns_used 5508
_cell_measurement_temperature 296.15
_cell_measurement_theta_max 72.2920
_cell_measurement_theta_min 5.6960
_cell_volume 1211.38(5)
_computing_cell_refinement 'CrysAlisPro 1.171.43.136a (Rigaku OD, 2024)'
_computing_data_collection 'CrysAlisPro 1.171.43.136a (Rigaku OD, 2024)'
_computing_data_reduction 'CrysAlisPro 1.171.43.136a (Rigaku OD, 2024)'
_computing_molecular_graphics 'Olex2 1.5 (Dolomanov et al., 2009)'
_computing_publication_material 'Olex2 1.5 (Dolomanov et al., 2009)'
_computing_structure_refinement 'SHELXL 2019/3 (Sheldrick, 2015)'
_computing_structure_solution 'SHELXT 2014/5 (Sheldrick, 2014)'
_diffrn_ambient_temperature 296.15
_diffrn_detector 'CCD plate'
_diffrn_detector_area_resol_mean 5.3045
_diffrn_detector_type AtlasS2
_diffrn_measured_fraction_theta_full 1.000
_diffrn_measured_fraction_theta_max 0.988
_diffrn_measurement_details
;
List of Runs (angles in degrees, time in seconds):

  # Type    Start    End  Width  t~exp~   \w     \q     \k     \f   Frames
#--------------------------------------------------------------------------
  1  \w    -53.00  31.00   1.00    2.00    --  -40.79  54.00 123.00   84
  2  \w   -112.00 -14.00   1.00    2.00    --  -40.79 -54.00 -20.00   98
  3  \w     69.00 107.00   1.00    2.00    --   40.79  54.00 123.00   38
  4  \w     43.00 130.00   1.00    5.00    --  103.33 -54.00 -20.00   87
  5  \w     91.00 167.00   1.00    5.00    --  103.33  54.00 123.00   76
  6  \w     36.00  83.00   1.00    2.00    --   40.79-125.00 -60.00   47
  7  \w     29.00  93.00   1.00    2.00    --   40.79-125.00-120.00   64
  8  \w     14.00 113.00   1.00    2.00    --   40.79  57.00-120.00   99
  9  \w     42.00  70.00   1.00    2.00    --   40.79-125.00-180.00   28
 10  \w     63.00 146.00   1.00    5.00    --  103.33 178.00-120.00   83
 11  \w     79.00 106.00   1.00    5.00    --  103.33  45.00-120.00   27
 12  \w     94.00 121.00   1.00    5.00    --  103.33  61.00 -90.00   27
 13  \w     79.00 151.00   1.00    5.00    --  103.33  45.00 -90.00   72
 14  \w     74.00 100.00   1.00    5.00    --  103.33  61.00-120.00   26
 15  \w     76.00 114.00   1.00    5.00    --  103.33  61.00   0.00   38
 16  \w     78.00 104.00   1.00    5.00    --  103.33  45.00-150.00   26
 17  \w    146.00 173.00   1.00    5.00    --  103.33  45.00-150.00   27
 18  \w    105.00 134.00   1.00    5.00    --  103.33  77.00  30.00   29
 19  \w    135.00 176.00   1.00    5.00    --  103.33  77.00  30.00   41
 20  \w    113.00 165.00   1.00    5.00    --  103.33  61.00-180.00   52
 21  \w    122.00 175.00   1.00    5.00    --  103.33 111.00   0.00   53
 22  \w     75.00 100.00   1.00    5.00    --  103.33  61.00-180.00   25
 23  \w    132.00 159.00   1.00    5.00    --  103.33 111.00 -30.00   27
 24  \w    109.00 165.00   1.00    5.00    --  103.33  45.00-120.00   56
 25  \w     77.00 104.00   1.00    5.00    --  103.33  61.00-150.00   27
 26  \w     34.00 108.00   1.00    5.00    --  103.33-111.00   0.00   74
 27  \w     33.00  74.00   1.00    5.00    --  103.33-111.00-150.00   41
;
_diffrn_measurement_device 'four-circle diffractometer'
_diffrn_measurement_device_type 'SuperNova, Dual, Cu at home/near, AtlasS2'
_diffrn_measurement_method '\w scans'
_diffrn_orient_matrix_type 'CrysAlisPro convention (1999,Acta A55,543-557)'
_diffrn_orient_matrix_UB_11 -0.0611301000
_diffrn_orient_matrix_UB_12 -0.0739050000
_diffrn_orient_matrix_UB_13 0.0659439000
_diffrn_orient_matrix_UB_21 0.1806462000
_diffrn_orient_matrix_UB_22 -0.0937568000
_diffrn_orient_matrix_UB_23 0.0095057000
_diffrn_orient_matrix_UB_31 0.0893744000
_diffrn_orient_matrix_UB_32 0.1389077000
_diffrn_orient_matrix_UB_33 0.0415587000
_diffrn_radiation_monochromator mirror
_diffrn_radiation_probe x-ray
_diffrn_radiation_type 'Cu K\a'
_diffrn_radiation_wavelength 1.54184
_diffrn_reflns_av_R_equivalents 0.0217
_diffrn_reflns_av_unetI/netI 0.0135
_diffrn_reflns_Laue_measured_fraction_full 1.000
_diffrn_reflns_Laue_measured_fraction_max 0.988
_diffrn_reflns_limit_h_max 8
_diffrn_reflns_limit_h_min -9
_diffrn_reflns_limit_k_max 10
_diffrn_reflns_limit_k_min -10
_diffrn_reflns_limit_l_max 24
_diffrn_reflns_limit_l_min -24
_diffrn_reflns_number 9632
_diffrn_reflns_point_group_measured_fraction_full 1.000
_diffrn_reflns_point_group_measured_fraction_max 0.988
_diffrn_reflns_theta_full 67.684
_diffrn_reflns_theta_max 72.426
_diffrn_reflns_theta_min 4.508
_diffrn_source 'micro-focus sealed X-ray tube'
_diffrn_source_type 'SuperNova (Cu) X-ray Source'
_exptl_absorpt_coefficient_mu 0.606
_exptl_absorpt_correction_T_max 1.00000
_exptl_absorpt_correction_T_min 0.80720
_exptl_absorpt_correction_type multi-scan
_exptl_absorpt_process_details
;
CrysAlisPro 1.171.43.136a (Rigaku Oxford Diffraction, 2024)
Empirical absorption correction using spherical harmonics,
implemented in SCALE3 ABSPACK scaling algorithm.
;
_exptl_crystal_colour colourless
_exptl_crystal_colour_primary colourless
_exptl_crystal_density_diffrn 1.235
_exptl_crystal_description prism
_exptl_crystal_F_000 480
_exptl_crystal_size_max 0.2
_exptl_crystal_size_mid 0.18
_exptl_crystal_size_min 0.18
_refine_diff_density_max 0.219
_refine_diff_density_min -0.196
_refine_diff_density_rms 0.036
_refine_ls_extinction_method none
_refine_ls_goodness_of_fit_ref 1.033
_refine_ls_hydrogen_treatment constr
_refine_ls_matrix_type full
_refine_ls_number_parameters 156
_refine_ls_number_reflns 2371
_refine_ls_number_restraints 0
_refine_ls_restrained_S_all 1.033
_refine_ls_R_factor_all 0.0486
_refine_ls_R_factor_gt 0.0436
_refine_ls_shift/su_max 0.001
_refine_ls_shift/su_mean 0.000
_refine_ls_structure_factor_coef Fsqd
_refine_ls_weighting_details 'w=1/[\s^2^(Fo^2^)+(0.0694P)^2^+0.2322P] where P=(Fo^2^+2Fc^2^)/3'
_refine_ls_weighting_scheme calc
_refine_ls_wR_factor_gt 0.1214
_refine_ls_wR_factor_ref 0.1284
_reflns_Friedel_coverage 0.000
_reflns_number_gt 2067
_reflns_number_total 2371
_reflns_threshold_expression 'I > 2\s(I)'
_cod_data_source_file d5ra00909j2.cif
_cod_data_source_block cs8029
_cod_database_code 7250073
_shelx_shelxl_version_number 2019/3
_shelx_space_group_comment
;
The symmetry employed for this shelxl refinement is uniquely defined
by the following loop, which should always be used as a source of
symmetry information in preference to the above space-group names.
They are only intended as comments.
;
_shelx_estimated_absorpt_t_max 0.899
_shelx_estimated_absorpt_t_min 0.888
_olex2_refinement_description
;
1. Fixed Uiso
 At 1.2 times of:
  All C(H) groups, All C(H,H) groups, All N(H) groups
 At 1.5 times of:
  All C(H,H,H) groups, All O(H) groups
2.a Ternary CH refined with riding coordinates:
 C7(H7)
2.b Secondary CH2 refined with riding coordinates:
 C8(H8A,H8B)
2.c Aromatic/amide H refined with riding coordinates:
 N1(H1A), C2(H2), C3(H3), C4(H4), C5(H5), C10(H10), C12(H12), C13(H13)
2.d Idealised Me refined as rotating group:
 C15(H15A,H15B,H15C)
2.e Idealised tetrahedral OH refined as rotating group:
 O1(H1)
;
_olex2_submission_special_instructions 'No special instructions were received'
_oxdiff_exptl_absorpt_empirical_details
;
Empirical correction (ABSPACK) includes:
- Absorption correction using spherical harmonics
- Frame scaling
;
_oxdiff_exptl_absorpt_empirical_full_max 1.397
_oxdiff_exptl_absorpt_empirical_full_min 0.572

loop_
_space_group_symop_operation_xyz
'x, y, z'
'-x+1/2, y+1/2, -z+1/2'
'-x, -y, -z'
'x-1/2, -y-1/2, z-1/2'

loop_
_atom_site_label
_atom_site_type_symbol
_atom_site_fract_x
_atom_site_fract_y
_atom_site_fract_z
_atom_site_U_iso_or_equiv
_atom_site_adp_type
_atom_site_occupancy
_atom_site_site_symmetry_order
_atom_site_calc_flag
_atom_site_refinement_flags_posn
_atom_site_refinement_flags_adp
_atom_site_refinement_flags_occupancy
_atom_site_disorder_assembly
_atom_site_disorder_group
O1 O 0.51679(14) 0.26183(11) 0.19330(6) 0.0571(3) Uani 1 1 d . . . . .
H1 H 0.439593 0.193364 0.198376 0.086 Uiso 1 1 calc R U . . .
N1 N 0.63145(17) 0.65230(15) 0.23396(6) 0.0576(3) Uani 1 1 d . . . . .
H1A H 0.692869 0.733059 0.249914 0.069 Uiso 1 1 calc R U . . .
C1 C 0.67505(18) 0.60730(16) 0.16911(7) 0.0476(3) Uani 1 1 d . . . . .
C2 C 0.8167(2) 0.6944(2) 0.14310(8) 0.0604(4) Uani 1 1 d . . . . .
H2 H 0.873250 0.775155 0.169373 0.072 Uiso 1 1 calc R U . . .
C3 C 0.8735(2) 0.6634(2) 0.07988(8) 0.0690(5) Uani 1 1 d . . . . .
H3 H 0.967711 0.722893 0.063897 0.083 Uiso 1 1 calc R U . . .
C4 C 0.7921(2) 0.5446(2) 0.03989(8) 0.0697(5) Uani 1 1 d . . . . .
H4 H 0.830077 0.523182 -0.003062 0.084 Uiso 1 1 calc R U . . .
C5 C 0.6534(2) 0.4583(2) 0.06487(7) 0.0582(4) Uani 1 1 d . . . . .
H5 H 0.598579 0.377770 0.037965 0.070 Uiso 1 1 calc R U . . .
C6 C 0.59137(18) 0.48622(16) 0.12866(7) 0.0470(3) Uani 1 1 d . . . . .
C7 C 0.43825(18) 0.38499(17) 0.14960(7) 0.0491(3) Uani 1 1 d . . . . .
H7 H 0.379096 0.334697 0.108582 0.059 Uiso 1 1 calc R U . . .
C8 C 0.29273(18) 0.47622(18) 0.18445(8) 0.0530(4) Uani 1 1 d . . . . .
H8A H 0.268051 0.575795 0.160584 0.064 Uiso 1 1 calc R U . . .
H8B H 0.180480 0.414811 0.181246 0.064 Uiso 1 1 calc R U . . .
C9 C 0.34854(18) 0.51056(15) 0.25810(7) 0.0486(3) Uani 1 1 d . . . . .
C10 C 0.2393(2) 0.45803(17) 0.30828(8) 0.0558(4) Uani 1 1 d . . . . .
H10 H 0.136233 0.397753 0.294937 0.067 Uiso 1 1 calc R U . . .
C11 C 0.2767(2) 0.49117(19) 0.37691(9) 0.0626(4) Uani 1 1 d . . . . .
C12 C 0.4319(2) 0.5798(2) 0.39536(8) 0.0644(4) Uani 1 1 d . . . . .
H12 H 0.459308 0.606793 0.440892 0.077 Uiso 1 1 calc R U . . .
C13 C 0.5468(2) 0.62888(19) 0.34751(8) 0.0581(4) Uani 1 1 d . . . . .
H13 H 0.651411 0.686490 0.361500 0.070 Uiso 1 1 calc R U . . .
C14 C 0.50883(18) 0.59366(16) 0.27847(7) 0.0482(3) Uani 1 1 d . . . . .
C15 C 0.1499(3) 0.4357(3) 0.42886(11) 0.0909(6) Uani 1 1 d . . . . .
H15A H 0.027263 0.468843 0.414954 0.136 Uiso 1 1 calc R U . . .
H15B H 0.187848 0.481231 0.472492 0.136 Uiso 1 1 calc R U . . .
H15C H 0.154244 0.321901 0.432079 0.136 Uiso 1 1 calc R U . . .

loop_
_atom_site_aniso_label
_atom_site_aniso_U_11
_atom_site_aniso_U_22
_atom_site_aniso_U_33
_atom_site_aniso_U_23
_atom_site_aniso_U_13
_atom_site_aniso_U_12
O1 0.0567(6) 0.0451(5) 0.0692(7) 0.0046(4) 0.0039(5) -0.0016(4)
N1 0.0581(7) 0.0595(7) 0.0563(7) -0.0111(6) 0.0112(5) -0.0185(6)
C1 0.0457(7) 0.0489(7) 0.0481(7) 0.0034(5) 0.0033(5) -0.0010(5)
C2 0.0580(9) 0.0650(9) 0.0581(8) 0.0038(7) 0.0043(7) -0.0128(7)
C3 0.0587(9) 0.0896(12) 0.0596(9) 0.0131(8) 0.0106(7) -0.0128(8)
C4 0.0618(9) 0.1006(13) 0.0476(8) 0.0026(8) 0.0089(7) -0.0016(9)
C5 0.0556(8) 0.0703(9) 0.0480(8) -0.0040(7) -0.0001(6) 0.0005(7)
C6 0.0443(7) 0.0492(7) 0.0468(7) 0.0026(5) -0.0002(5) 0.0033(5)
C7 0.0478(7) 0.0484(7) 0.0500(7) -0.0035(6) -0.0030(6) -0.0034(6)
C8 0.0407(7) 0.0547(8) 0.0628(8) 0.0004(6) 0.0004(6) -0.0024(6)
C9 0.0441(7) 0.0431(6) 0.0593(8) -0.0008(6) 0.0084(6) 0.0046(5)
C10 0.0485(7) 0.0482(7) 0.0728(10) 0.0002(6) 0.0166(7) 0.0039(6)
C11 0.0665(10) 0.0574(8) 0.0673(10) 0.0044(7) 0.0251(8) 0.0100(7)
C12 0.0754(10) 0.0656(9) 0.0539(8) -0.0046(7) 0.0143(7) 0.0084(8)
C13 0.0597(9) 0.0587(8) 0.0566(8) -0.0083(7) 0.0080(7) -0.0021(7)
C14 0.0481(7) 0.0439(7) 0.0534(8) -0.0016(5) 0.0089(6) 0.0023(5)
C15 0.0942(14) 0.1008(15) 0.0840(13) 0.0095(11) 0.0436(12) 0.0016(12)

loop_
_atom_type_symbol
_atom_type_description
_atom_type_scat_dispersion_real
_atom_type_scat_dispersion_imag
_atom_type_scat_source
C C 0.0181 0.0091 'International Tables Vol C Tables 4.2.6.8 and 6.1.1.4'
H H 0.0000 0.0000 'International Tables Vol C Tables 4.2.6.8 and 6.1.1.4'
N N 0.0311 0.0180 'International Tables Vol C Tables 4.2.6.8 and 6.1.1.4'
O O 0.0492 0.0322 'International Tables Vol C Tables 4.2.6.8 and 6.1.1.4'

loop_
_geom_angle_atom_site_label_1
_geom_angle_atom_site_label_2
_geom_angle_atom_site_label_3
_geom_angle
_geom_angle_site_symmetry_1
_geom_angle_site_symmetry_3
_geom_angle_publ_flag
C7 O1 H1 109.5 . . ?
C1 N1 H1A 113.3 . . ?
C1 N1 C14 133.45(12) . . ?
C14 N1 H1A 113.3 . . ?
N1 C1 C2 115.24(13) . . ?
N1 C1 C6 126.42(12) . . ?
C6 C1 C2 118.34(13) . . ?
C1 C2 H2 119.2 . . ?
C3 C2 C1 121.54(15) . . ?
C3 C2 H2 119.2 . . ?
C2 C3 H3 119.8 . . ?
C2 C3 C4 120.46(15) . . ?
C4 C3 H3 119.8 . . ?
C3 C4 H4 120.7 . . ?
C5 C4 C3 118.52(15) . . ?
C5 C4 H4 120.7 . . ?
C4 C5 H5 118.6 . . ?
C4 C5 C6 122.83(15) . . ?
C6 C5 H5 118.6 . . ?
C1 C6 C7 124.09(12) . . ?
C5 C6 C1 118.32(13) . . ?
C5 C6 C7 117.60(13) . . ?
O1 C7 C6 107.64(10) . . ?
O1 C7 H7 108.0 . . ?
O1 C7 C8 110.77(11) . . ?
C6 C7 H7 108.0 . . ?
C6 C7 C8 114.12(12) . . ?
C8 C7 H7 108.0 . . ?
C7 C8 H8A 109.0 . . ?
C7 C8 H8B 109.0 . . ?
H8A C8 H8B 107.8 . . ?
C9 C8 C7 112.78(11) . . ?
C9 C8 H8A 109.0 . . ?
C9 C8 H8B 109.0 . . ?
C10 C9 C8 119.77(13) . . ?
C10 C9 C14 118.38(14) . . ?
C14 C9 C8 121.85(13) . . ?
C9 C10 H10 118.4 . . ?
C11 C10 C9 123.27(15) . . ?
C11 C10 H10 118.4 . . ?
C10 C11 C15 120.98(17) . . ?
C12 C11 C10 117.12(14) . . ?
C12 C11 C15 121.88(17) . . ?
C11 C12 H12 119.4 . . ?
C13 C12 C11 121.25(16) . . ?
C13 C12 H12 119.4 . . ?
C12 C13 H13 119.4 . . ?
C12 C13 C14 121.22(15) . . ?
C14 C13 H13 119.4 . . ?
C9 C14 N1 124.58(13) . . ?
C13 C14 N1 116.70(13) . . ?
C13 C14 C9 118.63(13) . . ?
C11 C15 H15A 109.5 . . ?
C11 C15 H15B 109.5 . . ?
C11 C15 H15C 109.5 . . ?
H15A C15 H15B 109.5 . . ?
H15A C15 H15C 109.5 . . ?
H15B C15 H15C 109.5 . . ?

loop_
_geom_bond_atom_site_label_1
_geom_bond_atom_site_label_2
_geom_bond_distance
_geom_bond_site_symmetry_2
_geom_bond_publ_flag
O1 H1 0.8200 . ?
O1 C7 1.4360(17) . ?
N1 H1A 0.8600 . ?
N1 C1 1.3945(18) . ?
N1 C14 1.3981(17) . ?
C1 C2 1.404(2) . ?
C1 C6 1.4022(19) . ?
C2 H2 0.9300 . ?
C2 C3 1.371(2) . ?
C3 H3 0.9300 . ?
C3 C4 1.377(3) . ?
C4 H4 0.9300 . ?
C4 C5 1.375(2) . ?
C5 H5 0.9300 . ?
C5 C6 1.391(2) . ?
C6 C7 1.4956(19) . ?
C7 H7 0.9800 . ?
C7 C8 1.5246(19) . ?
C8 H8A 0.9700 . ?
C8 H8B 0.9700 . ?
C8 C9 1.501(2) . ?
C9 C10 1.396(2) . ?
C9 C14 1.398(2) . ?
C10 H10 0.9300 . ?
C10 C11 1.384(2) . ?
C11 C12 1.384(2) . ?
C11 C15 1.514(2) . ?
C12 H12 0.9300 . ?
C12 C13 1.379(2) . ?
C13 H13 0.9300 . ?
C13 C14 1.396(2) . ?
C15 H15A 0.9600 . ?
C15 H15B 0.9600 . ?
C15 H15C 0.9600 . ?

loop_
_geom_torsion_atom_site_label_1
_geom_torsion_atom_site_label_2
_geom_torsion_atom_site_label_3
_geom_torsion_atom_site_label_4
_geom_torsion
_geom_torsion_site_symmetry_1
_geom_torsion_site_symmetry_2
_geom_torsion_site_symmetry_3
_geom_torsion_site_symmetry_4
_geom_torsion_publ_flag
O1 C7 C8 C9 42.05(15) . . . . ?
N1 C1 C2 C3 -179.83(15) . . . . ?
N1 C1 C6 C5 179.92(14) . . . . ?
N1 C1 C6 C7 0.2(2) . . . . ?
C1 N1 C14 C9 -26.3(3) . . . . ?
C1 N1 C14 C13 157.14(15) . . . . ?
C1 C2 C3 C4 0.0(3) . . . . ?
C1 C6 C7 O1 -81.23(16) . . . . ?
C1 C6 C7 C8 42.15(18) . . . . ?
C2 C1 C6 C5 0.2(2) . . . . ?
C2 C1 C6 C7 -179.50(13) . . . . ?
C2 C3 C4 C5 -0.1(3) . . . . ?
C3 C4 C5 C6 0.2(3) . . . . ?
C4 C5 C6 C1 -0.3(2) . . . . ?
C4 C5 C6 C7 179.43(14) . . . . ?
C5 C6 C7 O1 99.07(14) . . . . ?
C5 C6 C7 C8 -137.54(13) . . . . ?
C6 C1 C2 C3 -0.1(2) . . . . ?
C6 C7 C8 C9 -79.62(15) . . . . ?
C7 C8 C9 C10 -122.76(14) . . . . ?
C7 C8 C9 C14 56.87(17) . . . . ?
C8 C9 C10 C11 -176.90(13) . . . . ?
C8 C9 C14 N1 0.0(2) . . . . ?
C8 C9 C14 C13 176.49(13) . . . . ?
C9 C10 C11 C12 -0.6(2) . . . . ?
C9 C10 C11 C15 177.94(15) . . . . ?
C10 C9 C14 N1 179.61(12) . . . . ?
C10 C9 C14 C13 -3.9(2) . . . . ?
C10 C11 C12 C13 -1.8(2) . . . . ?
C11 C12 C13 C14 1.3(3) . . . . ?
C12 C13 C14 N1 178.43(14) . . . . ?
C12 C13 C14 C9 1.6(2) . . . . ?
C14 N1 C1 C2 -176.58(15) . . . . ?
C14 N1 C1 C6 3.7(3) . . . . ?
C14 C9 C10 C11 3.5(2) . . . . ?
C15 C11 C12 C13 179.68(16) . . . . ?
